data_2102022
loop_
_publ_author_name
'O'Leary, Brian'
'Spalding, Trevor R.'
'Ferguson, George'
'Glidewell, Christopher'

_publ_section_title
;
 Oligosiloxanediols as building blocks for supramolecular chemistry:
 hydrogen-bonded adducts with amines form supramolecular structures in
 zero, one and two dimensions
;
_journal_issue 2
_journal_name_full 'Acta Crystallographica Section B'
_journal_page_first 273
_journal_page_last 286
_journal_paper_doi 10.1107/S0108768199013051
_journal_volume 56
_journal_year 2000
_chemical_formula_moiety 'C24 H22 O3 Si2, C10 H8 N2'
_chemical_formula_sum 'C34 H30 N2 O3 Si2'
_chemical_formula_weight 570.78
_chemical_name_systematic
;
1,1,3,3-Tetraphenyldisiloxane-1,3-diol--2,2'-bipyridyl (1/1)
;
_space_group_IT_number 2
_symmetry_cell_setting triclinic
_symmetry_space_group_name_Hall '-P 1'
_symmetry_space_group_name_H-M 'P -1'
_cell_angle_alpha 99.57(2)
_cell_angle_beta 100.519(13)
_cell_angle_gamma 93.80(3)
_cell_formula_units_Z 2
_cell_length_a 8.9245(8)
_cell_length_b 10.1900(17)
_cell_length_c 17.3660(19)
_cell_measurement_reflns_used 25
_cell_measurement_temperature 294.0(10)
_cell_measurement_theta_max 19.25
_cell_measurement_theta_min 9.30
_cell_volume 1523.5(4)
_computing_cell_refinement 'SET4 & CELDIM in CAD-4-PC Software (Enraf-Nonius, 1992)'
_computing_data_collection 'CAD-4-PC Software (Enraf-Nonius, 1992)'
_computing_data_reduction 'DATRD2 in NRCVAX96 (Gabe et al., 1989)'
_computing_molecular_graphics 'NRCVAX96, ORTEP (Johnson, 1976), PLATON (Spek, 1998)'
_computing_publication_material 'NRCVAX96, SHELXL97  and WordPerfect macro PREP8 (Ferguson, 1998)'
_computing_structure_refinement 'NRCVAX96 and SHELXL97 (Sheldrick, 1997b)'
_computing_structure_solution 'SHELXS97 (Sheldrick, 1997a)'
_diffrn_ambient_temperature 294.0(10)
_diffrn_measured_fraction_theta_full .998
_diffrn_measured_fraction_theta_max .998
_diffrn_measurement_device 'Enraf-Nonius CAD-4'
_diffrn_measurement_method \q/2\q
_diffrn_radiation_monochromator graphite
_diffrn_radiation_source 'X-ray tube'
_diffrn_radiation_type 'Mo K\a'
_diffrn_radiation_wavelength .71073
_diffrn_reflns_av_R_equivalents .000
_diffrn_reflns_av_sigmaI/netI .0173
_diffrn_reflns_limit_h_max 11
_diffrn_reflns_limit_h_min -11
_diffrn_reflns_limit_k_max 13
_diffrn_reflns_limit_k_min 0
_diffrn_reflns_limit_l_max 21
_diffrn_reflns_limit_l_min -22
_diffrn_reflns_number 6633
_diffrn_reflns_theta_full 26.93
_diffrn_reflns_theta_max 26.93
_diffrn_reflns_theta_min 2.03
_diffrn_standards_decay_% 2.8
_diffrn_standards_interval_time 120
_diffrn_standards_number 3
_exptl_absorpt_coefficient_mu .153
_exptl_absorpt_correction_T_max 1.0000
_exptl_absorpt_correction_T_min 1.0000
_exptl_absorpt_correction_type none
_exptl_crystal_colour colourless
_exptl_crystal_density_diffrn 1.244
_exptl_crystal_density_method 'not measured'
_exptl_crystal_description block
_exptl_crystal_F_000 600
_exptl_crystal_size_max .38
_exptl_crystal_size_mid .36
_exptl_crystal_size_min .33
_refine_diff_density_max .279
_refine_diff_density_min -.213
_refine_ls_extinction_coef .0078(14)
_refine_ls_extinction_method SHELXL
_refine_ls_goodness_of_fit_ref 1.104
_refine_ls_hydrogen_treatment constr
_refine_ls_matrix_type full
_refine_ls_number_parameters 376
_refine_ls_number_reflns 6633
_refine_ls_number_restraints 0
_refine_ls_restrained_S_all 1.104
_refine_ls_R_factor_all .0516
_refine_ls_R_factor_gt .0365
_refine_ls_shift/su_max .001
_refine_ls_shift/su_mean .000
_refine_ls_structure_factor_coef Fsqd
_refine_ls_weighting_details 'w=1/[\s^2^(Fo^2^)+(0.0593P)^2^+0.2883P] where P=(Fo^2^+2Fc^2^)/3'
_refine_ls_weighting_scheme calc
_refine_ls_wR_factor_ref .1166
_reflns_number_gt 5141
_reflns_number_total 6633
_reflns_threshold_expression >2\s(I)
_cod_data_source_file cf0008.cif
_cod_data_source_block sila4
_cod_original_cell_volume 1523.5(3)
_cod_database_code 2102022
_cod_database_fobs_code 2102022

loop_
_symmetry_equiv_pos_as_xyz
'x, y, z'
'-x, -y, -z'

loop_
_atom_site_label
_atom_site_fract_x
_atom_site_fract_y
_atom_site_fract_z
_atom_site_U_iso_or_equiv
_atom_site_adp_type
_atom_site_calc_flag
_atom_site_refinement_flags
_atom_site_occupancy
_atom_site_type_symbol
Si1 .00191(5) .13409(5) -.03771(3) .04547(13) Uani d . 1 Si
O1 .13995(15) .24650(18) .00920(8) .0738(4) Uani d . 1 O
O11 .0000 .0000 .0000 .0714(6) Uani d S 1 O
C11 -.18819(19) .19901(16) -.03637(9) .0429(3) Uani d . 1 C
C12 -.2040(2) .33553(19) -.02731(11) .0592(5) Uani d . 1 C
C13 -.3478(3) .3823(2) -.03004(13) .0745(7) Uani d . 1 C
C14 -.4758(3) .2943(3) -.04242(12) .0715(6) Uani d . 1 C
C15 -.4643(2) .1607(2) -.05257(12) .0657(5) Uani d . 1 C
C16 -.3217(2) .11319(19) -.04927(11) .0527(4) Uani d . 1 C
C21 .02804(18) .09050(17) -.14238(9) .0432(3) Uani d . 1 C
C22 .1184(2) .16923(19) -.17716(11) .0570(4) Uani d . 1 C
C23 .1272(3) .1356(2) -.25698(12) .0672(5) Uani d . 1 C
C24 .0457(2) .0233(2) -.30313(11) .0607(5) Uani d . 1 C
C25 -.0425(3) -.0569(3) -.27068(12) .0806(7) Uani d . 1 C
C26 -.0515(3) -.0233(2) -.19123(12) .0755(7) Uani d . 1 C
Si2 .51135(5) .15958(4) .50421(2) .03834(12) Uani d . 1 Si
O2 .37954(13) .20373(15) .43891(7) .0568(3) Uani d . 1 O
O21 .5000 .0000 .5000 .0591(5) Uani d S 1 O
C31 .70562(17) .21275(15) .48905(8) .0384(3) Uani d . 1 C
C32 .7307(2) .31973(18) .45099(11) .0521(4) Uani d . 1 C
C33 .8749(2) .3591(2) .43949(12) .0638(5) Uani d . 1 C
C34 .9986(2) .2944(2) .46699(12) .0614(5) Uani d . 1 C
C35 .9780(2) .1913(2) .50675(13) .0625(5) Uani d . 1 C
C36 .8331(2) .15012(17) .51706(11) .0518(4) Uani d . 1 C
C41 .48447(18) .24066(15) .60393(9) .0417(3) Uani d . 1 C
C42 .3939(2) .34604(17) .61450(11) .0489(4) Uani d . 1 C
C43 .3845(2) .41157(19) .69001(12) .0591(5) Uani d . 1 C
C44 .4647(3) .3724(2) .75592(12) .0646(5) Uani d . 1 C
C45 .5552(3) .2696(2) .74780(11) .0684(6) Uani d . 1 C
C46 .5651(2) .2043(2) .67257(10) .0574(5) Uani d . 1 C
N51 .16478(18) .37404(17) .17185(8) .0571(4) Uani d . 1 N
C52 .26252(18) .36046(16) .23786(9) .0417(3) Uani d . 1 C
C53 .2507(2) .42609(17) .31315(10) .0479(4) Uani d . 1 C
C54 .1361(2) .5081(2) .32035(12) .0590(5) Uani d . 1 C
C55 .0351(3) .5219(2) .25331(14) .0760(6) Uani d . 1 C
C56 .0536(3) .4527(3) .18126(13) .0791(7) Uani d . 1 C
N61 .43930(18) .20755(15) .28378(8) .0520(3) Uani d . 1 N
C62 .38977(18) .27737(15) .22664(9) .0416(3) Uani d . 1 C
C63 .4577(2) .27739(19) .16098(10) .0538(4) Uani d . 1 C
C64 .5822(3) .2065(2) .15477(12) .0712(6) Uani d . 1 C
C65 .6319(3) .1337(3) .21174(13) .0790(7) Uani d . 1 C
C66 .5572(3) .1357(2) .27439(12) .0687(6) Uani d . 1 C
H1 .1331 .2655 .0561 .111 Uiso calc R 1 H
H12 -.1176 .3961 -.0194 .071 Uiso calc R 1 H
H13 -.3567 .4737 -.0234 .089 Uiso calc R 1 H
H14 -.5714 .3262 -.0439 .086 Uiso calc R 1 H
H15 -.5519 .1011 -.0617 .079 Uiso calc R 1 H
H16 -.3151 .0214 -.0559 .063 Uiso calc R 1 H
H22 .1746 .2464 -.1464 .068 Uiso calc R 1 H
H23 .1891 .1901 -.2790 .081 Uiso calc R 1 H
H24 .0505 .0018 -.3567 .073 Uiso calc R 1 H
H25 -.0969 -.1346 -.3018 .097 Uiso calc R 1 H
H26 -.1131 -.0791 -.1700 .091 Uiso calc R 1 H
H2 .4065 .1954 .3958 .085 Uiso calc R 1 H
H32 .6487 .3657 .4329 .063 Uiso calc R 1 H
H33 .8884 .4298 .4130 .077 Uiso calc R 1 H
H34 1.0954 .3204 .4587 .074 Uiso calc R 1 H
H35 1.0617 .1488 .5269 .075 Uiso calc R 1 H
H36 .8207 .0789 .5433 .062 Uiso calc R 1 H
H42 .3385 .3730 .5700 .059 Uiso calc R 1 H
H43 .3239 .4820 .6958 .071 Uiso calc R 1 H
H44 .4578 .4158 .8065 .078 Uiso calc R 1 H
H45 .6099 .2437 .7928 .082 Uiso calc R 1 H
H46 .6270 .1346 .6677 .069 Uiso calc R 1 H
H53 .3195 .4145 .3581 .057 Uiso calc R 1 H
H54 .1273 .5537 .3701 .071 Uiso calc R 1 H
H55 -.0437 .5765 .2565 .091 Uiso calc R 1 H
H56 -.0162 .4614 .1360 .095 Uiso calc R 1 H
H63 .4196 .3248 .1216 .065 Uiso calc R 1 H
H64 .6317 .2083 .1122 .085 Uiso calc R 1 H
H65 .7147 .0836 .2083 .095 Uiso calc R 1 H
H66 .5905 .0843 .3125 .082 Uiso calc R 1 H

loop_
_atom_site_aniso_label
_atom_site_aniso_U_11
_atom_site_aniso_U_22
_atom_site_aniso_U_33
_atom_site_aniso_U_12
_atom_site_aniso_U_13
_atom_site_aniso_U_23
Si1 .0433(2) .0596(3) .0335(2) .0127(2) .00451(17) .00873(19)
O1 .0525(8) .1118(12) .0437(7) -.0059(8) .0041(6) -.0127(7)
O11 .0912(15) .0838(14) .0579(11) .0484(12) .0265(10) .0374(10)
C11 .0495(9) .0480(9) .0318(7) .0137(7) .0067(6) .0075(6)
C12 .0720(12) .0496(10) .0523(10) .0128(9) .0028(9) .0064(8)
C13 .1020(18) .0605(12) .0607(12) .0433(13) .0076(12) .0052(10)
C14 .0649(13) .0980(17) .0502(11) .0396(13) .0061(9) .0030(11)
C15 .0501(10) .0913(15) .0557(11) .0140(10) .0131(9) .0081(10)
C16 .0527(10) .0557(10) .0513(10) .0110(8) .0135(8) .0085(8)
C21 .0412(8) .0510(9) .0363(8) .0062(7) .0051(6) .0075(7)
C22 .0690(12) .0477(9) .0517(10) -.0042(8) .0111(9) .0062(8)
C23 .0882(15) .0656(12) .0551(11) .0006(11) .0257(10) .0220(10)
C24 .0702(12) .0759(13) .0363(9) .0107(10) .0100(8) .0100(9)
C25 .0882(16) .0886(16) .0502(11) -.0314(13) .0147(11) -.0146(11)
C26 .0819(15) .0854(15) .0518(11) -.0341(12) .0233(10) -.0031(10)
Si2 .0414(2) .0377(2) .0343(2) -.00102(16) .00259(16) .00945(16)
O2 .0459(7) .0848(9) .0418(6) .0098(6) .0035(5) .0216(6)
O21 .0738(12) .0375(9) .0633(11) -.0090(8) .0142(9) .0065(8)
C31 .0433(8) .0359(7) .0336(7) .0009(6) .0036(6) .0050(6)
C32 .0460(9) .0498(9) .0604(10) -.0018(7) .0012(8) .0224(8)
C33 .0587(11) .0665(12) .0662(12) -.0150(9) .0064(9) .0269(10)
C34 .0469(10) .0735(13) .0606(11) -.0080(9) .0126(8) .0063(10)
C35 .0468(10) .0673(12) .0726(13) .0142(9) .0077(9) .0111(10)
C36 .0520(10) .0488(9) .0569(10) .0091(8) .0084(8) .0174(8)
C41 .0450(8) .0409(8) .0382(8) -.0029(6) .0064(6) .0095(6)
C42 .0475(9) .0492(9) .0488(9) .0015(7) .0065(7) .0103(7)
C43 .0615(11) .0524(10) .0632(12) .0029(9) .0201(9) .0028(9)
C44 .0857(14) .0605(11) .0470(10) -.0048(10) .0230(10) .0018(9)
C45 .0896(15) .0760(14) .0385(9) .0046(12) .0060(9) .0162(9)
C46 .0719(12) .0587(11) .0442(9) .0138(9) .0095(8) .0161(8)
N51 .0582(9) .0700(10) .0404(8) .0175(8) .0021(7) .0064(7)
C52 .0455(8) .0418(8) .0358(7) -.0015(6) .0056(6) .0062(6)
C53 .0526(9) .0506(9) .0387(8) -.0009(7) .0090(7) .0051(7)
C54 .0671(12) .0604(11) .0520(10) .0085(9) .0238(9) .0032(8)
C55 .0739(14) .0882(16) .0736(14) .0366(12) .0235(12) .0155(12)
C56 .0741(14) .1085(19) .0555(12) .0406(13) .0031(10) .0157(12)
N61 .0610(9) .0542(8) .0396(7) .0101(7) .0031(6) .0104(6)
C62 .0468(8) .0407(8) .0323(7) .0000(6) .0010(6) .0015(6)
C63 .0619(11) .0624(11) .0367(8) .0130(9) .0088(8) .0067(7)
C64 .0728(13) .0978(16) .0442(10) .0313(12) .0147(9) .0039(10)
C65 .0822(15) .0992(17) .0531(11) .0483(13) .0058(10) -.0005(11)
C66 .0835(14) .0713(13) .0501(11) .0312(11) -.0001(10) .0132(9)

loop_
_atom_type_symbol
_atom_type_description
_atom_type_scat_dispersion_real
_atom_type_scat_dispersion_imag
_atom_type_scat_source
C C .0033 .0016 'International Tables Vol C Tables 4.2.6.8 and 6.1.1.4'
H H .0000 .0000 'International Tables Vol C Tables 4.2.6.8 and 6.1.1.4'
N N .0061 .0033 'International Tables Vol C Tables 4.2.6.8 and 6.1.1.4'
O O .0106 .0060 'International Tables Vol C Tables 4.2.6.8 and 6.1.1.4'
Si Si .0817 .0704 'International Tables Vol C Tables 4.2.6.8 and 6.1.1.4'

loop_
_geom_angle_atom_site_label_1
_geom_angle_atom_site_label_2
_geom_angle_atom_site_label_3
_geom_angle_site_symmetry_1
_geom_angle
_geom_angle_publ_flag
O11 Si1 O1 . 113.09(7) no
O11 Si1 C21 . 108.80(6) no
O1 Si1 C21 . 107.43(8) no
O11 Si1 C11 . 106.97(6) no
O1 Si1 C11 . 111.04(8) no
C21 Si1 C11 . 109.46(7) no
Si1 O11 Si1 2 180.0 y
C16 C11 C12 . 117.00(17) no
C16 C11 Si1 . 121.52(13) no
C12 C11 Si1 . 121.37(15) no
C11 C12 C13 . 120.7(2) no
C14 C13 C12 . 120.25(19) no
C15 C14 C13 . 120.38(19) no
C14 C15 C16 . 119.8(2) no
C15 C16 C11 . 121.80(18) no
C26 C21 C22 . 116.31(16) no
C26 C21 Si1 . 119.76(13) no
C22 C21 Si1 . 123.86(13) no
C21 C22 C23 . 121.48(17) no
C24 C23 C22 . 120.25(18) no
C25 C24 C23 . 119.78(18) no
C24 C25 C26 . 119.95(19) no
C21 C26 C25 . 122.22(19) no
O21 Si2 O2 . 112.31(6) no
O21 Si2 C41 . 108.72(5) no
O2 Si2 C41 . 107.23(7) no
O21 Si2 C31 . 107.35(6) no
O2 Si2 C31 . 111.05(7) no
C41 Si2 C31 . 110.17(7) no
Si2 O21 Si2 2_656 180.0 y
C36 C31 C32 . 116.90(15) no
C36 C31 Si2 . 121.71(12) no
C32 C31 Si2 . 121.37(12) no
C33 C32 C31 . 121.41(17) no
C34 C33 C32 . 120.45(18) no
C35 C34 C33 . 119.40(18) no
C34 C35 C36 . 120.22(18) no
C35 C36 C31 . 121.58(17) no
C42 C41 C46 . 116.98(16) no
C42 C41 Si2 . 122.49(12) no
C46 C41 Si2 . 120.35(13) no
C43 C42 C41 . 121.39(17) no
C44 C43 C42 . 119.89(18) no
C43 C44 C45 . 120.32(18) no
C44 C45 C46 . 119.95(19) no
C45 C46 C41 . 121.47(18) no
C56 N51 C52 . 117.0(2) y
N51 C52 C53 . 122.07(16) no
N51 C52 C62 . 116.73(14) no
C53 C52 C62 . 121.12(14) no
C54 C53 C52 . 119.21(17) no
C55 C54 C53 . 119.12(17) no
C54 C55 C56 . 118.17(19) no
N51 C56 C55 . 124.4(2) no
C66 N61 C62 . 117.1(2) y
N61 C62 C63 . 122.06(16) no
N61 C62 C52 . 117.40(14) no
C63 C62 C52 . 120.48(15) no
C64 C63 C62 . 119.26(18) no
C65 C64 C63 . 119.1(2) no
C64 C65 C66 . 118.58(19) no
N61 C66 C65 . 123.81(19) no

loop_
_geom_bond_atom_site_label_1
_geom_bond_atom_site_label_2
_geom_bond_site_symmetry_2
_geom_bond_distance
_geom_bond_publ_flag
Si1 O11 . 1.6108(6) y
Si1 O1 . 1.622(2) y
Si1 C21 . 1.8589(16) no
Si1 C11 . 1.8640(17) no
O11 Si1 2 1.6108(6) no
C11 C16 . 1.390(3) no
C11 C12 . 1.393(2) no
C12 C13 . 1.394(3) no
C13 C14 . 1.365(3) no
C14 C15 . 1.357(3) no
C15 C16 . 1.387(3) no
C21 C26 . 1.383(3) no
C21 C22 . 1.383(2) no
C22 C23 . 1.389(3) no
C23 C24 . 1.361(3) no
C24 C25 . 1.355(3) no
C25 C26 . 1.384(3) no
Si2 O21 . 1.6111(5) y
Si2 O2 . 1.620(2) y
Si2 C41 . 1.8551(17) no
Si2 C31 . 1.8597(16) no
O21 Si2 2_656 1.6111(5) no
C31 C36 . 1.391(2) no
C31 C32 . 1.392(2) no
C32 C33 . 1.382(3) no
C33 C34 . 1.375(3) no
C34 C35 . 1.370(3) no
C35 C36 . 1.386(3) no
C41 C42 . 1.394(2) no
C41 C46 . 1.395(2) no
C42 C43 . 1.389(3) no
C43 C44 . 1.368(3) no
C44 C45 . 1.368(3) no
C45 C46 . 1.385(3) no
N51 C56 . 1.332(3) no
N51 C52 . 1.341(2) no
C52 C53 . 1.392(2) no
C52 C62 . 1.482(2) no
C53 C54 . 1.372(3) no
C54 C55 . 1.370(3) no
C55 C56 . 1.373(3) no
N61 C66 . 1.340(3) no
N61 C62 . 1.343(2) no
C62 C63 . 1.386(2) no
C63 C64 . 1.375(3) no
C64 C65 . 1.362(3) no
C65 C66 . 1.374(3) no

loop_
_geom_hbond_atom_site_label_D
_geom_hbond_atom_site_label_H
_geom_hbond_atom_site_label_A
_geom_hbond_distance_DH
_geom_hbond_distance_HA
_geom_hbond_distance_DA
_geom_hbond_angle_DHA
_geom_hbond_publ_flag
O1 H1 N51 .82 2.09 2.869(2) 159 yes
O2 H2 N61 .82 2.04 2.846(2) 167 yes

loop_
_geom_torsion_atom_site_label_1
_geom_torsion_atom_site_label_2
_geom_torsion_atom_site_label_3
_geom_torsion_atom_site_label_4
_geom_torsion
_geom_torsion_publ_flag
O11 Si1 C11 C16 -35.46(14) no
O1 Si1 C11 C16 -159.29(13) no
C21 Si1 C11 C16 82.26(15) no
O11 Si1 C11 C12 148.58(13) no
O1 Si1 C11 C12 24.76(16) no
C21 Si1 C11 C12 -93.70(15) no
C16 C11 C12 C13 .9(3) no
Si1 C11 C12 C13 177.06(15) no
C11 C12 C13 C14 -.6(3) no
C12 C13 C14 C15 -.3(3) no
C13 C14 C15 C16 .9(3) no
C14 C15 C16 C11 -.5(3) no
C12 C11 C16 C15 -.4(3) no
Si1 C11 C16 C15 -176.50(14) no
O11 Si1 C21 C26 42.59(18) no
O1 Si1 C21 C26 165.35(17) no
C11 Si1 C21 C26 -73.98(18) no
O11 Si1 C21 C22 -140.67(14) no
O1 Si1 C21 C22 -17.92(18) no
C11 Si1 C21 C22 102.76(16) no
C26 C21 C22 C23 .5(3) no
Si1 C21 C22 C23 -176.36(16) no
C21 C22 C23 C24 .2(3) no
C22 C23 C24 C25 -1.0(4) no
C23 C24 C25 C26 1.1(4) no
C22 C21 C26 C25 -.3(3) no
Si1 C21 C26 C25 176.6(2) no
C24 C25 C26 C21 -.5(4) no
O21 Si2 C31 C36 -34.24(14) no
O2 Si2 C31 C36 -157.37(13) no
C41 Si2 C31 C36 83.98(15) no
O21 Si2 C31 C32 147.56(13) no
O2 Si2 C31 C32 24.43(16) no
C41 Si2 C31 C32 -94.22(15) no
C36 C31 C32 C33 1.9(3) no
Si2 C31 C32 C33 -179.81(15) no
C31 C32 C33 C34 -1.2(3) no
C32 C33 C34 C35 -.7(3) no
C33 C34 C35 C36 1.9(3) no
C34 C35 C36 C31 -1.2(3) no
C32 C31 C36 C35 -.7(3) no
Si2 C31 C36 C35 -178.99(15) no
O21 Si2 C41 C42 -137.12(13) no
O2 Si2 C41 C42 -15.47(16) no
C31 Si2 C41 C42 105.50(14) no
O21 Si2 C41 C46 47.88(15) no
O2 Si2 C41 C46 169.53(14) no
C31 Si2 C41 C46 -69.50(15) no
C46 C41 C42 C43 .0(3) no
Si2 C41 C42 C43 -175.19(13) no
C41 C42 C43 C44 -.3(3) no
C42 C43 C44 C45 .5(3) no
C43 C44 C45 C46 -.4(3) no
C44 C45 C46 C41 .0(3) no
C42 C41 C46 C45 .2(3) no
Si2 C41 C46 C45 175.49(16) no
C56 N51 C52 C53 -.6(3) no
C56 N51 C52 C62 -177.51(19) no
N51 C52 C53 C54 -.4(3) no
C62 C52 C53 C54 176.30(16) no
C52 C53 C54 C55 .9(3) no
C53 C54 C55 C56 -.2(4) no
C52 N51 C56 C55 1.4(4) no
C54 C55 C56 N51 -.9(4) no
C66 N61 C62 C63 -.8(3) no
C66 N61 C62 C52 -178.11(16) no
N51 C52 C62 N61 -147.35(16) no
C53 C52 C62 N61 35.7(2) no
N51 C52 C62 C63 35.2(2) no
C53 C52 C62 C63 -141.66(17) no
N61 C62 C63 C64 -1.6(3) no
C52 C62 C63 C64 175.66(18) no
C62 C63 C64 C65 2.6(3) no
C63 C64 C65 C66 -1.2(4) no
C62 N61 C66 C65 2.3(3) no
C64 C65 C66 N61 -1.3(4) no
